data_4022830
loop_
_publ_author_name
'Junhui Liu'
'Xiaohua Sun'
'Mikihiro Miyazaki'
'Lantao Liu'
'Congyang Wang'
'Zhenfeng Xi'

_publ_section_title
;
 Synthesis of Multiply Substituted Alkylidene
 Silacyclohexadiene Derivatives via Palladium-Catalyzed
 Insertion of Alkynes into Alkylidene Silacyclobutenes
;
_journal_name_full 'Journal of Organic Chemistry'
_journal_page_first 3137
_journal_page_last 3140
_journal_paper_doi 10.1021/jo062583m
_journal_volume 72
_journal_year 2007
_chemical_formula_sum 'C24 H24 O4 Si'
_chemical_formula_weight 404.52
_chemical_name_systematic
; 
 ? 
;
_space_group_IT_number 14
_symmetry_cell_setting monoclinic
_symmetry_space_group_name_Hall '-P 2ybc'
_symmetry_space_group_name_H-M 'P 1 21/c 1'
_atom_sites_solution_hydrogens
;
                                  hydrogen atoms are generated by HFIX
                                  instructions
;
_atom_sites_solution_primary direct
_atom_sites_solution_secondary difmap
_audit_creation_method SHELXL-97
_cell_angle_alpha 90.00
_cell_angle_beta 90.39(3)
_cell_angle_gamma 90.00
_cell_formula_units_Z 4
_cell_length_a 9.2495(18)
_cell_length_b 8.9167(18)
_cell_length_c 26.294(5)
_cell_measurement_reflns_used 11134
_cell_measurement_temperature 293(2)
_cell_measurement_theta_max 25.02
_cell_measurement_theta_min 2.41
_cell_volume 2168.6(7)
_computing_cell_refinement
;
                                   Molecular Structure Corporation (1994)
                                   MSC/AFC Diffractometer Control Software
                                   MSC, 3200 Research Forest Drive, The
                                   Woodlands, TX 77381 USA.
;
_computing_data_collection
;
                                   Molecular Structure Corporation (1994)
                                   MSC/AFC Diffractometer Control Software
                                   SC, 3200 Research Forest Drive, The
                                   Woodlands, TX 77381, USA.
;
_computing_data_reduction
;
                                   Sheldrick, G. M. (1998) SHELXS98, Program
                                   for the Solution of Crystal Structure,
                                   University of Gottingen, Germany.
;
_computing_molecular_graphics
;
                                   Interactive Molecular Graphics XP, Virsion
                                   4.2 for MSDOS (1990), Siemens Analytical
                                   X-ray Instruments Inc., Madison, Wisconsin,
                                   USA.
;
_computing_publication_material
;
                                   Sheldrick, G. M. (1998) SHELXL98, Program
                                   for the refinement of Crystal Structure,
                                   University of Gottingen, Germany.
;
_computing_structure_refinement
;
                                   Sheldrick, G. M. (1998) SHELXL98, Program
                                   for the Refinement of Crystal Structure,
                                   University of Gottingen, Germany.
;
_computing_structure_solution
;
                                   Sheldrick, G. M. (1998) SHELXS98, Program
                                   for the Solution of Crystal Structure,
                                   University of Gottingen, Germany.
;
_diffrn_ambient_temperature 293(2)
_diffrn_detector_area_resol_mean '100x100 microns'
_diffrn_measured_fraction_theta_full 0.985
_diffrn_measured_fraction_theta_max 0.985
_diffrn_measurement_device_type 'Rigaku RAXIS RAPID IP'
_diffrn_measurement_method Oscillation
_diffrn_radiation_monochromator graphite
_diffrn_radiation_source 'fine-focus sealed tube'
_diffrn_radiation_type MoK\a
_diffrn_radiation_wavelength 0.71073
_diffrn_reflns_av_R_equivalents 0.0562
_diffrn_reflns_av_sigmaI/netI 0.0569
_diffrn_reflns_limit_h_max 11
_diffrn_reflns_limit_h_min -11
_diffrn_reflns_limit_k_max 10
_diffrn_reflns_limit_k_min -10
_diffrn_reflns_limit_l_max 31
_diffrn_reflns_limit_l_min -31
_diffrn_reflns_number 11134
_diffrn_reflns_theta_full 25.02
_diffrn_reflns_theta_max 25.02
_diffrn_reflns_theta_min 2.41
_exptl_absorpt_coefficient_mu 0.135
_exptl_absorpt_correction_T_max 0.976
_exptl_absorpt_correction_T_min 0.935
_exptl_absorpt_correction_type empirical
_exptl_absorpt_process_details
; 
                                  HIGASHI, T. (1995). Abscor-Empirical
                                  Absorption
                                  Correction based on Fourier Series
                                  Approximation.Rigaku Corporation,Tokyo,
                                  Japan.
;
_exptl_crystal_colour Colourless
_exptl_crystal_density_diffrn 1.239
_exptl_crystal_density_method 'not measured'
_exptl_crystal_description Block
_exptl_crystal_F_000 856
_exptl_crystal_size_max 0.50
_exptl_crystal_size_mid 0.40
_exptl_crystal_size_min 0.18
_refine_diff_density_max 0.269
_refine_diff_density_min -0.271
_refine_diff_density_rms 0.043
_refine_ls_extinction_coef 0.0066(11)
_refine_ls_extinction_expression Fc^*^=kFc[1+0.001xFc^2^\l^3^/sin(2\q)]^-1/4^
_refine_ls_extinction_method SHELXL
_refine_ls_goodness_of_fit_ref 1.017
_refine_ls_hydrogen_treatment
;
                                  hydrogen coordinates ride on the coordinates
                                  of the previous atom, the isotropic U values
                                  are 1.2 OR 1.5 time over the U values of the
                                  previous atom.
;
_refine_ls_matrix_type full
_refine_ls_number_parameters 263
_refine_ls_number_reflns 3768
_refine_ls_number_restraints 0
_refine_ls_restrained_S_all 1.017
_refine_ls_R_factor_all 0.0761
_refine_ls_R_factor_gt 0.0468
_refine_ls_shift/su_max 0.000
_refine_ls_shift/su_mean 0.000
_refine_ls_structure_factor_coef Fsqd
_refine_ls_weighting_details 'calc w=1/[\s^2^(Fo^2^)+(0.0557P)^2^+0.0000P] where P=(Fo^2^+2Fc^2^)/3'
_refine_ls_weighting_scheme calc
_refine_ls_wR_factor_gt 0.1093
_refine_ls_wR_factor_ref 0.1192
_reflns_number_gt 2468
_reflns_number_total 3768
_reflns_threshold_expression >2sigma(I)
_cod_data_source_file jo062583msi20061216_064051.cif
_cod_data_source_block a
_cod_depositor_comments
;
The following automatic conversions were performed:
'_symmetry_cell_setting' value 'Monoclinic' changed to 'monoclinic'
according to '/home/saulius/struct/CIF-dictionaries/cif_core.dic'
dictionary named 'cif_core.dic' version 2.4.1 from
2010-06-29.

'_exptl_absorpt_correction_type' value 'Empirical' changed to
'empirical' according to
'/home/saulius/struct/CIF-dictionaries/cif_core.dic' dictionary named
'cif_core.dic' version 2.4.1 from 2010-06-29.

Automatic conversion script
Id: cif_fix_enum 1527 2010-12-29 10:47:43Z saulius 
;
_cod_original_sg_symbol_H-M 'P 21/c'
_cod_database_code 4022830

loop_
_symmetry_equiv_pos_as_xyz
'x, y, z'
'-x, y+1/2, -z+1/2'
'-x, -y, -z'
'x, -y-1/2, z-1/2'

loop_
_atom_site_label
_atom_site_type_symbol
_atom_site_fract_x
_atom_site_fract_y
_atom_site_fract_z
_atom_site_U_iso_or_equiv
_atom_site_adp_type
_atom_site_occupancy
_atom_site_symmetry_multiplicity
_atom_site_calc_flag
_atom_site_refinement_flags
Si1 Si 0.30154(7) 0.30200(7) 0.03854(2) 0.0445(2) Uani 1 1 d .
O1 O 0.26828(19) 0.61121(18) 0.10438(7) 0.0709(5) Uani 1 1 d .
O2 O 0.05156(17) 0.52076(16) 0.12733(6) 0.0591(5) Uani 1 1 d .
O3 O 0.05380(18) 0.22359(18) 0.20935(6) 0.0612(5) Uani 1 1 d .
O4 O 0.22617(18) 0.40022(16) 0.21054(6) 0.0560(4) Uani 1 1 d .
C1 C 0.2312(2) 0.3485(2) 0.10327(8) 0.0463(6) Uani 1 1 d .
C2 C 0.2195(2) 0.2427(2) 0.13975(8) 0.0438(5) Uani 1 1 d .
C3 C 0.2516(2) 0.0821(2) 0.13040(8) 0.0445(5) Uani 1 1 d .
C4 C 0.2458(2) 0.0234(2) 0.07823(8) 0.0478(6) Uani 1 1 d .
H4 H 0.2284 -0.0789 0.0751 0.057 Uiso 1 1 calc R
C5 C 0.2623(2) 0.0987(2) 0.03462(8) 0.0456(6) Uani 1 1 d .
C6 C 0.2509(2) 0.0235(2) -0.01599(9) 0.0494(6) Uani 1 1 d .
C7 C 0.1525(3) -0.0920(3) -0.02494(10) 0.0586(7) Uani 1 1 d .
H7 H 0.0966 -0.1281 0.0016 0.070 Uiso 1 1 calc R
C8 C 0.1371(3) -0.1533(3) -0.07298(11) 0.0708(8) Uani 1 1 d .
H8 H 0.0720 -0.2313 -0.0783 0.085 Uiso 1 1 calc R
C9 C 0.2168(4) -0.1005(3) -0.11279(10) 0.0775(9) Uani 1 1 d .
H9 H 0.2037 -0.1404 -0.1452 0.093 Uiso 1 1 calc R
C10 C 0.3165(4) 0.0117(3) -0.10482(10) 0.0773(9) Uani 1 1 d .
H10 H 0.3722 0.0469 -0.1316 0.093 Uiso 1 1 calc R
C11 C 0.3334(3) 0.0720(3) -0.05664(9) 0.0642(7) Uani 1 1 d .
H11 H 0.4019 0.1468 -0.0514 0.077 Uiso 1 1 calc R
C12 C 0.2843(2) -0.0135(2) 0.16817(9) 0.0501(6) Uani 1 1 d .
H12 H 0.2827 -0.1143 0.1591 0.060 Uiso 1 1 calc R
C13 C 0.3222(2) 0.0160(2) 0.22146(8) 0.0468(6) Uani 1 1 d .
C14 C 0.2659(3) -0.0700(3) 0.26075(10) 0.0599(7) Uani 1 1 d .
H14 H 0.1995 -0.1452 0.2533 0.072 Uiso 1 1 calc R
C15 C 0.3070(3) -0.0459(3) 0.31074(11) 0.0763(8) Uani 1 1 d .
H15 H 0.2672 -0.1040 0.3365 0.092 Uiso 1 1 calc R
C16 C 0.4063(3) 0.0635(4) 0.32259(11) 0.0790(8) Uani 1 1 d .
H16 H 0.4340 0.0796 0.3562 0.095 Uiso 1 1 calc R
C17 C 0.4635(3) 0.1479(3) 0.28474(11) 0.0737(8) Uani 1 1 d .
H17 H 0.5314 0.2214 0.2926 0.088 Uiso 1 1 calc R
C18 C 0.4221(3) 0.1258(3) 0.23461(9) 0.0584(6) Uani 1 1 d .
H18 H 0.4619 0.1856 0.2093 0.070 Uiso 1 1 calc R
C19 C 0.5001(2) 0.3387(3) 0.03843(10) 0.0629(7) Uani 1 1 d .
H19A H 0.5171 0.4447 0.0406 0.094 Uiso 1 1 calc R
H19B H 0.5411 0.3006 0.0076 0.094 Uiso 1 1 calc R
H19C H 0.5443 0.2897 0.0671 0.094 Uiso 1 1 calc R
C20 C 0.1974(3) 0.4114(3) -0.00948(9) 0.0606(7) Uani 1 1 d .
H20A H 0.2208 0.5159 -0.0062 0.091 Uiso 1 1 calc R
H20B H 0.0958 0.3973 -0.0040 0.091 Uiso 1 1 calc R
H20C H 0.2220 0.3775 -0.0430 0.091 Uiso 1 1 calc R
C21 C 0.1898(3) 0.5066(2) 0.11250(8) 0.0495(6) Uani 1 1 d .
C22 C 0.0021(3) 0.6712(3) 0.13782(12) 0.0801(9) Uani 1 1 d .
H22A H -0.0972 0.6683 0.1481 0.120 Uiso 1 1 calc R
H22B H 0.0109 0.7315 0.1077 0.120 Uiso 1 1 calc R
H22C H 0.0599 0.7139 0.1646 0.120 Uiso 1 1 calc R
C23 C 0.1557(3) 0.2841(2) 0.19032(8) 0.0469(6) Uani 1 1 d .
C24 C 0.1722(4) 0.4537(3) 0.25869(10) 0.0850(9) Uani 1 1 d .
H24A H 0.2293 0.5375 0.2699 0.127 Uiso 1 1 calc R
H24B H 0.1781 0.3748 0.2834 0.127 Uiso 1 1 calc R
H24C H 0.0733 0.4845 0.2547 0.127 Uiso 1 1 calc R

loop_
_atom_site_aniso_label
_atom_site_aniso_U_11
_atom_site_aniso_U_22
_atom_site_aniso_U_33
_atom_site_aniso_U_23
_atom_site_aniso_U_13
_atom_site_aniso_U_12
Si1 0.0461(4) 0.0398(3) 0.0475(4) 0.0034(3) -0.0026(3) -0.0035(3)
O1 0.0770(12) 0.0365(9) 0.0995(14) 0.0021(9) 0.0117(10) -0.0101(9)
O2 0.0569(11) 0.0399(9) 0.0803(12) -0.0054(8) -0.0020(9) 0.0018(8)
O3 0.0638(11) 0.0537(10) 0.0662(11) 0.0004(9) 0.0148(9) -0.0076(9)
O4 0.0700(11) 0.0499(9) 0.0480(10) -0.0092(8) 0.0006(8) -0.0082(8)
C1 0.0486(14) 0.0355(12) 0.0546(14) 0.0005(10) -0.0061(11) -0.0061(10)
C2 0.0472(13) 0.0379(11) 0.0462(13) -0.0025(11) -0.0023(10) -0.0057(10)
C3 0.0486(14) 0.0362(11) 0.0487(13) 0.0019(11) 0.0027(10) -0.0043(10)
C4 0.0534(15) 0.0355(12) 0.0545(15) -0.0042(11) -0.0016(11) -0.0035(11)
C5 0.0457(13) 0.0427(13) 0.0485(14) -0.0044(11) 0.0017(10) -0.0009(10)
C6 0.0526(14) 0.0485(13) 0.0472(14) -0.0042(11) -0.0022(11) 0.0044(12)
C7 0.0537(15) 0.0592(15) 0.0628(16) -0.0123(13) -0.0017(12) -0.0033(13)
C8 0.0695(19) 0.0693(18) 0.073(2) -0.0227(16) -0.0186(15) 0.0036(15)
C9 0.111(3) 0.073(2) 0.0483(17) -0.0126(15) -0.0154(17) 0.0247(19)
C10 0.106(2) 0.074(2) 0.0523(17) -0.0016(15) 0.0084(16) 0.0072(18)
C11 0.081(2) 0.0600(16) 0.0513(16) -0.0037(13) 0.0036(14) -0.0027(14)
C12 0.0580(15) 0.0349(12) 0.0575(15) 0.0034(11) -0.0023(11) -0.0031(11)
C13 0.0546(15) 0.0372(12) 0.0485(14) 0.0034(11) -0.0007(11) 0.0038(11)
C14 0.0714(18) 0.0437(14) 0.0647(17) 0.0068(13) 0.0018(13) -0.0040(12)
C15 0.104(2) 0.0673(18) 0.0572(18) 0.0169(15) 0.0086(16) 0.0017(18)
C16 0.101(2) 0.083(2) 0.0527(17) 0.0028(16) -0.0125(16) 0.0040(19)
C17 0.0719(19) 0.0785(19) 0.0706(19) -0.0002(16) -0.0185(15) -0.0144(16)
C18 0.0583(16) 0.0579(15) 0.0587(15) 0.0079(13) -0.0049(12) -0.0099(13)
C19 0.0534(15) 0.0609(16) 0.0743(17) 0.0122(13) -0.0050(13) -0.0095(13)
C20 0.0588(16) 0.0605(16) 0.0624(17) 0.0051(13) -0.0067(12) 0.0021(13)
C21 0.0600(16) 0.0384(13) 0.0499(14) -0.0005(11) -0.0035(12) -0.0024(12)
C22 0.075(2) 0.0488(16) 0.116(3) -0.0148(16) 0.0018(17) 0.0158(14)
C23 0.0535(15) 0.0376(13) 0.0495(13) 0.0024(11) -0.0031(11) -0.0023(11)
C24 0.119(3) 0.079(2) 0.0570(17) -0.0255(15) 0.0131(17) -0.0110(19)

loop_
_atom_type_symbol
_atom_type_description
_atom_type_scat_dispersion_real
_atom_type_scat_dispersion_imag
_atom_type_scat_source
C C 0.0033 0.0016 'International Tables Vol C Tables 4.2.6.8 and 6.1.1.4'
H H 0.0000 0.0000 'International Tables Vol C Tables 4.2.6.8 and 6.1.1.4'
O O 0.0106 0.0060 'International Tables Vol C Tables 4.2.6.8 and 6.1.1.4'
Si Si 0.0817 0.0704 'International Tables Vol C Tables 4.2.6.8 and 6.1.1.4'

loop_
_geom_angle_atom_site_label_1
_geom_angle_atom_site_label_2
_geom_angle_atom_site_label_3
_geom_angle
C5 Si1 C20 112.06(11)
C5 Si1 C19 111.36(11)
C20 Si1 C19 114.35(11)
C5 Si1 C1 101.43(10)
C20 Si1 C1 108.65(11)
C19 Si1 C1 108.08(11)
C21 O2 C22 116.43(18)
C23 O4 C24 115.78(19)
C2 C1 C21 121.7(2)
C2 C1 Si1 121.43(16)
C21 C1 Si1 116.83(16)
C1 C2 C3 122.65(19)
C1 C2 C23 119.38(19)
C3 C2 C23 117.60(18)
C12 C3 C4 118.14(19)
C12 C3 C2 122.3(2)
C4 C3 C2 119.52(19)
C5 C4 C3 128.2(2)
C4 C5 C6 122.1(2)
C4 C5 Si1 117.83(16)
C6 C5 Si1 120.11(16)
C11 C6 C7 117.5(2)
C11 C6 C5 120.7(2)
C7 C6 C5 121.6(2)
C8 C7 C6 120.6(2)
C9 C8 C7 120.7(3)
C8 C9 C10 119.9(3)
C9 C10 C11 119.5(3)
C10 C11 C6 121.7(3)
C3 C12 C13 130.1(2)
C18 C13 C14 117.1(2)
C18 C13 C12 121.3(2)
C14 C13 C12 121.5(2)
C15 C14 C13 121.2(2)
C16 C15 C14 120.3(3)
C17 C16 C15 119.4(3)
C16 C17 C18 120.8(3)
C17 C18 C13 121.1(2)
O1 C21 O2 123.7(2)
O1 C21 C1 123.5(2)
O2 C21 C1 112.59(19)
O3 C23 O4 124.6(2)
O3 C23 C2 125.0(2)
O4 C23 C2 110.45(18)

loop_
_geom_bond_atom_site_label_1
_geom_bond_atom_site_label_2
_geom_bond_distance
Si1 C5 1.852(2)
Si1 C20 1.859(2)
Si1 C19 1.865(2)
Si1 C1 1.873(2)
O1 C21 1.202(3)
O2 C21 1.345(3)
O2 C22 1.445(3)
O3 C23 1.198(2)
O4 C23 1.332(3)
O4 C24 1.445(3)
C1 C2 1.350(3)
C1 C21 1.482(3)
C2 C3 1.484(3)
C2 C23 1.505(3)
C3 C12 1.342(3)
C3 C4 1.469(3)
C4 C5 1.338(3)
C5 C6 1.493(3)
C6 C11 1.387(3)
C6 C7 1.393(3)
C7 C8 1.383(3)
C8 C9 1.368(4)
C9 C10 1.376(4)
C10 C11 1.384(3)
C12 C13 1.466(3)
C13 C18 1.389(3)
C13 C14 1.391(3)
C14 C15 1.383(4)
C15 C16 1.374(4)
C16 C17 1.358(4)
C17 C18 1.384(3)

loop_
_geom_torsion_atom_site_label_1
_geom_torsion_atom_site_label_2
_geom_torsion_atom_site_label_3
_geom_torsion_atom_site_label_4
_geom_torsion
C5 Si1 C1 C2 24.0(2)
C20 Si1 C1 C2 142.18(19)
C19 Si1 C1 C2 -93.2(2)
C5 Si1 C1 C21 -156.27(18)
C20 Si1 C1 C21 -38.1(2)
C19 Si1 C1 C21 86.54(19)
C21 C1 C2 C3 176.1(2)
Si1 C1 C2 C3 -4.2(3)
C21 C1 C2 C23 3.2(3)
Si1 C1 C2 C23 -177.05(16)
C1 C2 C3 C12 158.6(2)
C23 C2 C3 C12 -28.4(3)
C1 C2 C3 C4 -22.3(3)
C23 C2 C3 C4 150.7(2)
C12 C3 C4 C5 -156.3(2)
C2 C3 C4 C5 24.6(3)
C3 C4 C5 C6 -178.9(2)
C3 C4 C5 Si1 1.4(3)
C20 Si1 C5 C4 -137.87(18)
C19 Si1 C5 C4 92.6(2)
C1 Si1 C5 C4 -22.2(2)
C20 Si1 C5 C6 42.4(2)
C19 Si1 C5 C6 -87.1(2)
C1 Si1 C5 C6 158.17(18)
C4 C5 C6 C11 -147.2(2)
Si1 C5 C6 C11 32.5(3)
C4 C5 C6 C7 36.1(3)
Si1 C5 C6 C7 -144.20(19)
C11 C6 C7 C8 -1.0(4)
C5 C6 C7 C8 175.8(2)
C6 C7 C8 C9 -0.9(4)
C7 C8 C9 C10 2.0(4)
C8 C9 C10 C11 -1.1(4)
C9 C10 C11 C6 -0.9(4)
C7 C6 C11 C10 1.9(4)
C5 C6 C11 C10 -174.9(2)
C4 C3 C12 C13 168.1(2)
C2 C3 C12 C13 -12.8(4)
C3 C12 C13 C18 -46.2(4)
C3 C12 C13 C14 137.4(3)
C18 C13 C14 C15 0.6(4)
C12 C13 C14 C15 177.1(2)
C13 C14 C15 C16 -0.7(4)
C14 C15 C16 C17 0.1(5)
C15 C16 C17 C18 0.6(5)
C16 C17 C18 C13 -0.7(4)
C14 C13 C18 C17 0.1(4)
C12 C13 C18 C17 -176.4(2)
C22 O2 C21 O1 -5.4(4)
C22 O2 C21 C1 179.3(2)
C2 C1 C21 O1 127.3(3)
Si1 C1 C21 O1 -52.5(3)
C2 C1 C21 O2 -57.4(3)
Si1 C1 C21 O2 122.88(18)
C24 O4 C23 O3 -0.2(3)
C24 O4 C23 C2 178.3(2)
C1 C2 C23 O3 123.8(2)
C3 C2 C23 O3 -49.4(3)
C1 C2 C23 O4 -54.7(3)
C3 C2 C23 O4 132.1(2)

loop_
_cod_related_entry_id
_cod_related_entry_database
_cod_related_entry_code
1 ChemSpider 17284920
